data_7021012
loop_
_publ_author_name
'Kobayashi, Yuka'
'Sumi, Satoshi'
'Terauchi, Takeshi'
'Hashizume, Daisuke'

_publ_section_title
;
 Ionic semiconductor: DC and AC conductivity of anilinium
 tetrathiafulvalene-2-carboxylate.
;
_journal_issue 11
_journal_name_full 'Dalton transactions (Cambridge, England : 2003)'
_journal_page_first 3821
_journal_page_last 3826
_journal_paper_doi 10.1039/c2dt32464d
_journal_volume 42
_journal_year 2013
_chemical_formula_analytical 'C13 H11 N O2 S4'
_chemical_formula_moiety 'C6 H8 N, C7 H3 O2 S4'
_chemical_formula_sum 'C13 H11 N O2 S4'
_chemical_formula_weight 341.492
_chemical_name_common 'Anilinium tetrathiafulvalene-2-carboxylate'
_chemical_name_systematic ' Anilinium tetrathiafulvalene-2-carboxylate'
_space_group_IT_number 14
_symmetry_cell_setting monoclinic
_symmetry_Int_Tables_number 14
_symmetry_space_group_name_Hall '-P 2yn'
_symmetry_space_group_name_H-M 'P 1 21/n 1'
_cell_angle_alpha 90
_cell_angle_beta 96.838(1)
_cell_angle_gamma 90
_cell_formula_units_Z 4
_cell_length_a 8.9395(2)
_cell_length_b 6.3387(1)
_cell_length_c 26.9154(6)
_cell_measurement_temperature 300
_cell_volume 1514.31(5)
_computing_cell_refinement 'RIETAN-FP (Izumi and Momma, 2007)'
_computing_molecular_graphics 'VESTA (Momma and Izumi, 2008)'
_computing_structure_refinement 'RIETAN-FP (Izumi and Momma, 2007)'
_diffrn_ambient_temperature 300
_diffrn_detector 'imaging plate'
_diffrn_measurement_device_type 'large Debye-Scherrer camera'
_diffrn_radiation_monochromator Si(111)
_diffrn_radiation_wavelength 1.303800
_diffrn_source synchrotron
_diffrn_source_type 'BL02B2 SPring-8'
_exptl_crystal_density_diffrn 1.4979
_exptl_crystal_density_method 'not measured'
_exptl_crystal_F_000 704.00
_pd_calc_method 'Rietveld Refinement'
_pd_char_colour orange
_pd_instr_location ' ?'
_pd_meas_2theta_range_inc 0.0100
_pd_meas_2theta_range_max 78.9800
_pd_meas_2theta_range_min 0.0100
_pd_meas_number_of_points 7898
_pd_meas_scan_method step
_pd_proc_2theta_range_inc 0.0100
_pd_proc_2theta_range_max 75.0000
_pd_proc_2theta_range_min 4.0100
_pd_proc_ls_background_function 'Legendre polynomials'
_pd_proc_ls_pref_orient_corr ' ?'
_pd_proc_ls_profile_function 'split pseudo-Voigt function'
_pd_proc_ls_prof_R_factor 0.03722
_pd_proc_ls_prof_wR_expected 0.02496
_pd_proc_ls_prof_wR_factor 0.05045
_pd_spec_mounting ' ?'
_pd_spec_mount_mode transmission
_pd_spec_shape cylinder
_refine_ls_extinction_method none
_refine_ls_goodness_of_fit_all 2.0215
_refine_ls_matrix_type full
_refine_ls_number_constraints 26
_refine_ls_number_parameters 132
_refine_ls_number_restraints 0
_refine_ls_R_factor_all 0.05219
_refine_ls_R_Fsqd_factor 0.05248
_refine_ls_R_I_factor 0.05539
_refine_ls_shift/su_max 0.0
_refine_ls_shift/su_mean 0.0
_refine_ls_weighting_details 1/<i>y</i>~i~
_refine_ls_weighting_scheme sigma
_cod_data_source_file c2dt32464d.txt
_cod_data_source_block single_phase
_cod_original_cell_volume 1514.30(6)
_cod_original_sg_symbol_H-M 'P 21/n'
_cod_database_code 7021012

loop_
_symmetry_equiv_pos_site_id
_symmetry_equiv_pos_as_xyz
1 x,y,z
2 -x+1/2,y+1/2,-z+1/2
3 -x,-y,-z
4 x+1/2,-y+1/2,z+1/2

loop_
_atom_site_label
_atom_site_fract_x
_atom_site_fract_y
_atom_site_fract_z
_atom_site_occupancy
_atom_site_symmetry_multiplicity
_atom_site_Wyckoff_symbol
_atom_site_adp_type
_atom_site_U_iso_or_equiv
_atom_site_type_symbol
S1 0.0657(8) 0.706(1) 0.4299(3) 1 4 e Uiso 0.058(1) S
S2 0.1037(8) 0.251(1) 0.4572(3) 1 4 e Uiso 0.058(1) S
S3 0.3561(7) 0.378(1) 0.5495(3) 1 4 e Uiso 0.058(1) S
S4 0.3122(8) 0.831(1) 0.5195(3) 1 4 e Uiso 0.058(1) S
O1 -0.187(2) 0.474(2) 0.3117(6) 1 4 e Uiso 0.068(5) O
O2 -0.109(1) 0.794(2) 0.3396(6) 1 4 e Uiso 0.068(5) O
C1 0.162(2) 0.514(4) 0.4692(8) 1 4 e Uiso 0.055(7) C
C2 -0.023(3) 0.520(5) 0.388(1) 1 4 e Uiso 0.118(6) C
C3 -0.004(3) 0.313(4) 0.401(1) 1 4 e Uiso 0.118(6) C
C4 0.265(2) 0.567(4) 0.5065(8) 1 4 e Uiso 0.055(7) C
C5 0.466(3) 0.564(4) 0.583(1) 1 4 e Uiso 0.118(6) C
C6 0.447(3) 0.769(4) 0.570(1) 1 4 e Uiso 0.118(6) C
C7 -0.119(3) 0.591(5) 0.347(1) 1 4 e Uiso 0.118(6) C
N1 -0.183(2) 0.591(3) 0.2115(8) 1 4 e Uiso 0.086(4) N
C8 -0.036(3) 0.580(6) 0.199(1) 1 4 e Uiso 0.086(4) C
C9 0.023(3) 0.387(5) 0.182(1) 1 4 e Uiso 0.086(4) C
C10 0.170(4) 0.381(4) 0.169(1) 1 4 e Uiso 0.086(4) C
C11 0.262(3) 0.560(6) 0.177(1) 1 4 e Uiso 0.086(4) C
C12 0.210(3) 0.741(4) 0.1967(9) 1 4 e Uiso 0.086(4) C
C13 0.063(4) 0.753(4) 0.210(1) 1 4 e Uiso 0.086(4) C
H3 -0.05014 0.20451 0.37988 1 4 e Uiso 0.142(6) H
H5 0.53927 0.52394 0.61065 1 4 e Uiso 0.142(6) H
H6 0.50596 0.87862 0.58727 1 4 e Uiso 0.142(6) H
H1A -0.19447 0.50178 0.23644 1 4 e Uiso 0.129(4) H
H1B -0.20398 0.72358 0.22046 1 4 e Uiso 0.129(4) H
H1C -0.24933 0.55497 0.1843 1 4 e Uiso 0.129(4) H
H9 -0.03762 0.26153 0.17984 1 4 e Uiso 0.103(4) H
H10 0.20984 0.25397 0.15711 1 4 e Uiso 0.103(4) H
H11 0.36484 0.55569 0.16919 1 4 e Uiso 0.103(4) H
H12 0.27424 0.86374 0.20168 1 4 e Uiso 0.103(4) H
H13 0.02775 0.87783 0.22533 1 4 e Uiso 0.103(4) H

loop_
_atom_type_symbol
_atom_type_description
_atom_type_scat_dispersion_real
_atom_type_scat_dispersion_imag
_atom_type_scat_source
C C 0.0120 0.0060 'International Tables for Crystallography, Vol. C'
H H 0.0000 0.0000 'International Tables for Crystallography, Vol. C'
N N 0.0210 0.0120 'International Tables for Crystallography, Vol. C'
O O 0.0340 0.0230 'International Tables for Crystallography, Vol. C'
S S 0.2690 0.4050 'International Tables for Crystallography, Vol. C'

loop_
_geom_angle_atom_site_label_1
_geom_angle_atom_site_label_2
_geom_angle_atom_site_label_3
_geom_angle
_geom_angle_site_symmetry_1
_geom_angle_site_symmetry_3
C2 S1 C1 94(1) 1_555 1_555
C3 S2 C1 94(1) 1_555 1_555
C5 S3 C4 94(1) 1_555 1_555
C6 S4 C4 94(1) 1_555 1_555
C4 C1 S2 123(2) 1_555 1_555
C4 C1 S1 122(2) 1_555 1_555
S2 C1 S1 115(1) 1_555 1_555
C3 C2 C7 124(4) 1_555 1_555
C3 C2 S1 117(2) 1_555 1_555
C7 C2 S1 119(3) 1_555 1_555
H3 C3 C2 121(4) 1_555 1_555
H3 C3 S2 121(3) 1_555 1_555
C2 C3 S2 119(3) 1_555 1_555
C1 C4 S4 122(2) 1_555 1_555
C1 C4 S3 123(2) 1_555 1_555
S4 C4 S3 116(1) 1_555 1_555
H5 C5 C6 121(3) 1_555 1_555
H5 C5 S3 121(2) 1_555 1_555
C6 C5 S3 118(2) 1_555 1_555
H6 C6 C5 121(3) 1_555 1_555
H6 C6 S4 121(2) 1_555 1_555
C5 C6 S4 119(2) 1_555 1_555
O1 C7 O2 119(3) 1_555 1_555
O1 C7 C2 126(3) 1_555 1_555
O2 C7 C2 113(3) 1_555 1_555
H1A N1 H1B 110(2) 1_555 1_555
H1A N1 H1C 109(2) 1_555 1_555
H1A N1 C8 111(2) 1_555 1_555
H1B N1 H1C 108(2) 1_555 1_555
H1B N1 C8 110(3) 1_555 1_555
H1C N1 C8 109(2) 1_555 1_555
N1 C8 C13 119(4) 1_555 1_555
N1 C8 C9 121(4) 1_555 1_555
C13 C8 C9 119(3) 1_555 1_555
C13 C8 H1C 134(3) 1_555 1_555
C13 C8 H1A 125(3) 1_555 1_555
C13 C8 H1B 93(3) 1_555 1_555
C9 C8 H1C 105(3) 1_555 1_555
C9 C8 H1A 105(3) 1_555 1_555
C9 C8 H1B 147(3) 1_555 1_555
H9 C9 C10 120(4) 1_555 1_555
H9 C9 C8 121(4) 1_555 1_555
C10 C9 C8 119(2) 1_555 1_555
H10 C10 C11 120(4) 1_555 1_555
H10 C10 C9 120(4) 1_555 1_555
C11 C10 C9 120(2) 1_555 1_555
H11 C11 C12 119(4) 1_555 1_555
H11 C11 C10 120(4) 1_555 1_555
C12 C11 C10 121(2) 1_555 1_555
H12 C12 C11 120(4) 1_555 1_555
H12 C12 C13 119(4) 1_555 1_555
C11 C12 C13 121(2) 1_555 1_555
H13 C13 C12 121(4) 1_555 1_555
H13 C13 C8 120(4) 1_555 1_555
C12 C13 C8 119(3) 1_555 1_555

loop_
_geom_bond_atom_site_label_1
_geom_bond_atom_site_label_2
_geom_bond_distance
_geom_bond_site_symmetry_2
S1 C2 1.75(3) 1_555
S1 C1 1.77(2) 1_555
S2 C3 1.73(3) 1_555
S2 C1 1.77(2) 1_555
S3 C5 1.72(2) 1_555
S3 C4 1.79(2) 1_555
S4 C6 1.74(2) 1_555
S4 C4 1.75(2) 1_555
O1 C7 1.30(3) 1_555
O2 C7 1.31(3) 1_555
C1 C4 1.32(2) 1_555
C1 S2 1.77(2) 1_555
C1 S1 1.77(2) 1_555
C2 C3 1.36(3) 1_555
C2 C7 1.39(4) 1_555
C2 S1 1.75(3) 1_555
C3 H3 0.96(3) 1_555
C3 C2 1.36(3) 1_555
C3 S2 1.73(3) 1_555
C4 C1 1.32(2) 1_555
C4 S4 1.75(2) 1_555
C4 S3 1.79(2) 1_555
C5 H5 0.96(3) 1_555
C5 C6 1.35(3) 1_555
C5 S3 1.72(2) 1_555
C6 H6 0.96(2) 1_555
C6 C5 1.35(3) 1_555
C6 S4 1.74(2) 1_555
C7 O1 1.30(3) 1_555
C7 O2 1.31(3) 1_555
C7 C2 1.39(4) 1_555
N1 H1A 0.89(2) 1_555
N1 H1B 0.90(2) 1_555
N1 H1C 0.92(2) 1_555
N1 C8 1.40(2) 1_555
C8 N1 1.40(2) 1_555
C8 C13 1.42(2) 1_555
C8 C9 1.42(3) 1_555
C9 H9 0.96(2) 1_555
C9 C10 1.40(3) 1_555
C9 C8 1.42(3) 1_555
C10 H10 0.96(2) 1_555
C10 C11 1.40(2) 1_555
C10 C9 1.40(3) 1_555
C11 H11 0.97(2) 1_555
C11 C12 1.37(3) 1_555
C11 C10 1.40(2) 1_555
C12 H12 0.97(2) 1_555
C12 C11 1.37(3) 1_555
C12 C13 1.40(3) 1_555
C13 H13 0.96(2) 1_555
C13 C12 1.40(3) 1_555
C13 C8 1.42(2) 1_555
H3 C3 0.96(3) 1_555
H5 C5 0.96(3) 1_555
H6 C6 0.96(2) 1_555
H1A N1 0.89(2) 1_555
H1B N1 0.90(2) 1_555
H1C N1 0.92(2) 1_555
H9 C9 0.96(2) 1_555
H10 C10 0.96(2) 1_555
H11 C11 0.97(2) 1_555
H12 C12 0.97(2) 1_555
H13 C13 0.96(2) 1_555
